data_7027039
loop_
_publ_author_name
'Werner, Helmut'
'Bosch, Marco'
'Schneider, Michael E.'
'Hahn, Christine'
'Kukla, Frank'
'Manger, Matthias'
'Windm\"uller, Bettina'
'Webernd\"orfer, Birgit'
'Laubender, Matthias'

_publ_contact_author
;
    Prof. Dr. Helmut Werner
    Institut f\"ur Anorganische Chemie
    Universit\"at W\"urzburg
    Am Hubland
    D-97074 W\"urzburg
    Deutschland
;
_publ_section_title
;
 Preparation, molecular structure and reactivity of mono- and di-nuclear
 sulfonato rhodium(I) complexes
;
_journal_issue 21
_journal_name_full 'Journal of the Chemical Society, Dalton Transactions'
_journal_page_first 3549
_journal_paper_doi 10.1039/a805900d
_journal_year 1998
_chemical_formula_sum 'C25 H49 O3 P2 Rh S'
_chemical_formula_weight 594.55
_chemical_melting_point 353.15
_chemical_name_systematic
; 
 ? 
;
_space_group_IT_number 14
_symmetry_cell_setting monoclinic
_symmetry_Int_Tables_number 14
_symmetry_space_group_name_Hall '-P 2ybc'
_symmetry_space_group_name_H-M 'P 1 21/c 1'
_atom_sites_solution_hydrogens geom
_atom_sites_solution_primary direct
_atom_sites_solution_secondary difmap
_audit_creation_method SHELXL
_cell_angle_alpha 90.00
_cell_angle_beta 92.89(2)
_cell_angle_gamma 90.00
_cell_formula_units_Z 4
_cell_length_a 10.498(4)
_cell_length_b 14.104(3)
_cell_length_c 20.276(7)
_cell_measurement_reflns_used 23
_cell_measurement_temperature 293(2)
_cell_measurement_theta_max 14
_cell_measurement_theta_min 10
_cell_volume 2998.3(17)
_computing_cell_refinement 'CAD4 (Enraf-Nonius)'
_computing_data_collection 'CAD4 (Enraf-Nonius)'
_computing_data_reduction 'BEGIN (SDP)'
_computing_structure_refinement 'SHELXL-93 (Sheldrick, 1993)'
_computing_structure_solution 'SHELXS-86 (Sheldrick, 1990)'
_diffrn_ambient_temperature 293(2)
_diffrn_measurement_device 'CAD4 (Enraf-Nonius)'
_diffrn_measurement_method 'Omega/Theta scans'
_diffrn_radiation_monochromator graphite
_diffrn_radiation_source 'fine-focus sealed tube'
_diffrn_radiation_type 'Mo K\a'
_diffrn_radiation_wavelength 0.71073
_diffrn_reflns_av_R_equivalents 0.0127
_diffrn_reflns_av_sigmaI/netI 0.0238
_diffrn_reflns_limit_h_max 11
_diffrn_reflns_limit_h_min 0
_diffrn_reflns_limit_k_max 15
_diffrn_reflns_limit_k_min 0
_diffrn_reflns_limit_l_max 22
_diffrn_reflns_limit_l_min -22
_diffrn_reflns_number 4422
_diffrn_reflns_theta_max 22.97
_diffrn_reflns_theta_min 2.01
_diffrn_standards_decay_% -0.03
_diffrn_standards_interval_time 60
_diffrn_standards_number 2
_exptl_absorpt_coefficient_mu 0.761
_exptl_absorpt_correction_T_max 1.00
_exptl_absorpt_correction_T_min 0.97
_exptl_absorpt_correction_type none
_exptl_crystal_colour red
_exptl_crystal_density_diffrn 1.317
_exptl_crystal_description prism
_exptl_crystal_F_000 1256
_exptl_crystal_size_max 0.580
_exptl_crystal_size_mid 0.150
_exptl_crystal_size_min 0.125
_refine_diff_density_max 0.576
_refine_diff_density_min -0.394
_refine_diff_density_rms 0.051
_refine_ls_extinction_method none
_refine_ls_goodness_of_fit_all 1.081
_refine_ls_goodness_of_fit_obs 1.099
_refine_ls_hydrogen_treatment refxyz
_refine_ls_matrix_type full
_refine_ls_number_parameters 302
_refine_ls_number_reflns 4156
_refine_ls_number_restraints 0
_refine_ls_restrained_S_all 1.081
_refine_ls_restrained_S_obs 1.099
_refine_ls_R_factor_all 0.0389
_refine_ls_R_factor_obs 0.0266
_refine_ls_shift/esd_max -0.001
_refine_ls_shift/esd_mean 0.000
_refine_ls_structure_factor_coef Fsqd
_refine_ls_weighting_details 'w=1/[\s^2^(Fo^2^)+(0.0377P)^2^+1.1143P] where P=(Fo^2^+2Fc^2^)/3'
_refine_ls_weighting_scheme calc
_refine_ls_wR_factor_all 0.0717
_refine_ls_wR_factor_obs 0.0666
_reflns_number_observed 3517
_reflns_number_total 4156
_reflns_observed_criterion >2sigma(I)
_cod_data_source_file 805900dsup1.cif
_cod_data_source_block 4
_cod_depositor_comments
;
The following automatic conversions were performed:

'_chemical_melting_point' value '80_C' was changed to '353.15' - it
was converted from degrees Celsius(C) to
Kelvins(K).

'_symmetry_cell_setting' value 'Monoclinic' changed to
'monoclinic' according to
/home/saulius/struct/CIF-dictionaries/cif_core.dic dictionary named
'cif_core.dic' version 2.4.2 from 2011-04-26.

Automatic conversion script
Id: cif_fix_values 1891 2012-01-12 08:04:46Z andrius 

The following automatic conversions were performed:

'_refine_ls_weighting_scheme' value 'calc
w=1/[\s^2^(Fo^2^)+(0.0377P)^2^+1.1143P] where P=(Fo^2^+2Fc^2^)/3' was
changed to 'calc'. New tag '_refine_ls_weighting_details' was
created. The value of the new tag was set to
'w=1/[\s^2^(Fo^2^)+(0.0377P)^2^+1.1143P] where P=(Fo^2^+2Fc^2^)/3'.

Automatic conversion script
Id: cif_fix_values 3143 2015-03-26 13:38:13Z robertas 
;
_cod_original_cell_volume 2998.2(17)
_cod_database_code 7027039

loop_
_symmetry_equiv_pos_as_xyz
'x, y, z'
'-x, y+1/2, -z+1/2'
'-x, -y, -z'
'x, -y-1/2, z-1/2'

loop_
_atom_site_aniso_label
_atom_site_aniso_U_11
_atom_site_aniso_U_22
_atom_site_aniso_U_33
_atom_site_aniso_U_23
_atom_site_aniso_U_13
_atom_site_aniso_U_12
Rh 0.04180(15) 0.04743(15) 0.03306(14) -0.00322(10) 0.00205(9) -0.00455(11)
P1 0.0475(4) 0.0549(5) 0.0347(4) -0.0045(3) 0.0023(3) -0.0024(4)
P2 0.0481(4) 0.0491(5) 0.0420(4) -0.0045(3) 0.0001(3) -0.0055(4)
S 0.0555(5) 0.0527(5) 0.0452(4) 0.0039(4) 0.0030(3) -0.0061(4)
O1 0.0618(13) 0.0713(15) 0.0405(12) -0.0037(11) 0.0007(10) -0.0203(11)
O2 0.0516(12) 0.0723(15) 0.0410(11) 0.0053(10) -0.0018(9) -0.0102(11)
O3 0.087(2) 0.0522(14) 0.082(2) 0.0090(12) 0.0091(14) 0.0042(12)
C1 0.058(2) 0.079(2) 0.048(2) 0.002(2) -0.004(2) 0.009(2)
C2 0.078(2) 0.062(2) 0.048(2) -0.014(2) 0.001(2) -0.009(2)
C3 0.072(2) 0.079(2) 0.039(2) -0.001(2) 0.009(2) -0.017(2)
C4 0.072(2) 0.068(2) 0.050(2) -0.003(2) 0.006(2) -0.023(2)
C5 0.049(2) 0.067(2) 0.085(3) -0.012(2) -0.010(2) -0.004(2)
C6 0.083(2) 0.059(2) 0.044(2) -0.008(2) -0.001(2) -0.009(2)
C7 0.052(2) 0.146(4) 0.076(3) 0.018(3) 0.008(2) 0.015(2)
C8 0.103(3) 0.083(3) 0.105(3) -0.015(3) -0.018(3) 0.032(3)
C9 0.118(4) 0.069(3) 0.088(3) -0.025(2) -0.002(3) 0.016(3)
C10 0.130(4) 0.089(3) 0.053(2) -0.018(2) -0.010(2) -0.029(3)
C11 0.112(3) 0.116(4) 0.045(2) 0.017(2) 0.001(2) -0.030(3)
C12 0.074(3) 0.140(4) 0.078(3) -0.018(3) 0.034(2) -0.014(3)
C13 0.125(4) 0.063(2) 0.070(3) 0.012(2) 0.014(2) -0.012(2)
C14 0.097(3) 0.121(4) 0.078(3) 0.010(3) 0.002(2) -0.056(3)
C15 0.063(3) 0.137(4) 0.144(5) -0.050(4) -0.001(3) 0.031(3)
C16 0.069(3) 0.065(2) 0.142(4) 0.023(3) -0.026(3) 0.001(2)
C17 0.084(3) 0.068(2) 0.064(2) -0.017(2) 0.017(2) -0.002(2)
C18 0.113(3) 0.073(3) 0.068(2) -0.020(2) -0.016(2) -0.012(2)
C19 0.050(2) 0.054(2) 0.042(2) 0.0040(14) -0.0025(14) -0.0087(15)
C20 0.074(2) 0.062(2) 0.058(2) 0.009(2) 0.005(2) 0.004(2)
C21 0.077(3) 0.077(3) 0.078(3) -0.009(2) -0.013(2) 0.021(2)
C22 0.047(2) 0.127(4) 0.058(2) -0.018(2) -0.006(2) 0.008(2)
C23 0.061(2) 0.116(4) 0.061(2) 0.006(2) 0.015(2) -0.011(2)
C24 0.062(2) 0.069(2) 0.060(2) 0.012(2) 0.007(2) -0.011(2)
C25 0.072(3) 0.208(6) 0.081(3) -0.044(4) -0.004(2) 0.044(4)

loop_
_atom_site_label
_atom_site_type_symbol
_atom_site_fract_x
_atom_site_fract_y
_atom_site_fract_z
_atom_site_U_iso_or_equiv
_atom_site_thermal_displace_type
_atom_site_occupancy
_atom_site_calc_flag
_atom_site_refinement_flags
Rh Rh 0.78444(2) 0.19072(2) 0.132841(10) 0.04076(10) Uani 1 d .
P1 P 0.72933(7) 0.21041(6) 0.02727(4) 0.0457(2) Uani 1 d .
P2 P 0.94494(8) 0.28970(6) 0.15550(4) 0.0465(2) Uani 1 d .
S S 0.66999(8) 0.06867(6) 0.21863(4) 0.0511(2) Uani 1 d .
O1 O 0.6346(2) 0.0832(2) 0.14797(10) 0.0579(6) Uani 1 d .
O2 O 0.7848(2) 0.1268(2) 0.23324(10) 0.0551(5) Uani 1 d .
O3 O 0.6825(2) -0.0283(2) 0.23835(13) 0.0737(7) Uani 1 d .
C1 C 0.5726(3) 0.2706(3) 0.0140(2) 0.0616(9) Uani 1 d .
H1 H 0.5481(3) 0.2668(3) -0.0332(2) 0.074 Uiso 1 calc R
C2 C 0.6918(3) 0.0877(2) -0.0028(2) 0.0626(9) Uani 1 d .
H2 H 0.6229(3) 0.0662(2) 0.0245(2) 0.075 Uiso 1 calc R
C3 C 0.8283(3) 0.2700(3) -0.0336(2) 0.0633(9) Uani 1 d .
H3 H 0.8542(3) 0.3303(3) -0.0131(2) 0.076 Uiso 1 calc R
C4 C 1.0038(3) 0.3843(3) 0.1000(2) 0.0634(9) Uani 1 d .
H4 H 1.0056(3) 0.3545(3) 0.0563(2) 0.076 Uiso 1 calc R
C5 C 1.0944(3) 0.2252(3) 0.1795(2) 0.0673(10) Uani 1 d .
H5 H 1.1586(3) 0.2725(3) 0.1933(2) 0.081 Uiso 1 calc R
C6 C 0.9039(4) 0.3459(3) 0.2348(2) 0.0622(9) Uani 1 d .
H6 H 0.8882(4) 0.2919(3) 0.2636(2) 0.075 Uiso 1 calc R
C7 C 0.4675(4) 0.2236(4) 0.0516(2) 0.0915(14) Uani 1 d .
H7A H 0.4542(22) 0.1601(9) 0.0355(11) 0.137 Uiso 1 calc R
H7B H 0.3900(9) 0.2592(13) 0.0451(13) 0.137 Uiso 1 calc R
H7C H 0.4922(14) 0.2217(21) 0.0978(3) 0.137 Uiso 1 calc R
C8 C 0.5812(4) 0.3755(3) 0.0325(2) 0.0976(15) Uani 1 d .
H8A H 0.6441(23) 0.4059(6) 0.0070(12) 0.146 Uiso 1 calc R
H8B H 0.6051(31) 0.3815(3) 0.0787(4) 0.146 Uiso 1 calc R
H8C H 0.4998(9) 0.4051(6) 0.0235(16) 0.146 Uiso 1 calc R
C9 C 0.8001(4) 0.0176(3) 0.0122(2) 0.0918(13) Uani 1 d .
H9A H 0.8321(21) 0.0257(16) 0.0571(5) 0.138 Uiso 1 calc R
H9B H 0.8675(14) 0.0289(15) -0.0171(11) 0.138 Uiso 1 calc R
H9C H 0.7690(8) -0.0460(3) 0.0062(16) 0.138 Uiso 1 calc R
C10 C 0.6370(5) 0.0779(3) -0.0740(2) 0.0914(14) Uani 1 d .
H10A H 0.5718(22) 0.1247(15) -0.0823(5) 0.137 Uiso 1 calc R
H10B H 0.6012(28) 0.0157(9) -0.0803(5) 0.137 Uiso 1 calc R
H10C H 0.7039(8) 0.0870(23) -0.1040(2) 0.137 Uiso 1 calc R
C11 C 0.7642(5) 0.2964(3) -0.1006(2) 0.0911(14) Uani 1 d .
H11A H 0.6904(19) 0.3347(20) -0.0940(2) 0.137 Uiso 1 calc R
H11B H 0.7390(28) 0.2398(3) -0.1240(7) 0.137 Uiso 1 calc R
H11C H 0.8232(11) 0.3315(21) -0.1259(7) 0.137 Uiso 1 calc R
C12 C 0.9518(4) 0.2165(4) -0.0431(2) 0.0965(15) Uani 1 d .
H12A H 0.9872(17) 0.1956(21) -0.0010(3) 0.145 Uiso 1 calc R
H12B H 1.0114(12) 0.2576(8) -0.0633(15) 0.145 Uiso 1 calc R
H12C H 0.9348(6) 0.1625(14) -0.0711(14) 0.145 Uiso 1 calc R
C13 C 0.9107(4) 0.4661(3) 0.0910(2) 0.0856(12) Uani 1 d .
H13A H 0.8256(5) 0.4418(3) 0.0845(15) 0.128 Uiso 1 calc R
H13B H 0.9318(18) 0.5029(13) 0.0533(9) 0.128 Uiso 1 calc R
H13C H 0.9158(21) 0.5055(12) 0.1297(6) 0.128 Uiso 1 calc R
C14 C 1.1396(4) 0.4222(4) 0.1143(2) 0.099(2) Uani 1 d .
H14A H 1.1991(5) 0.3705(5) 0.1144(17) 0.148 Uiso 1 calc R
H14B H 1.1445(9) 0.4528(21) 0.1566(8) 0.148 Uiso 1 calc R
H14C H 1.1600(13) 0.4670(19) 0.0808(10) 0.148 Uiso 1 calc R
C15 C 1.1443(4) 0.1719(4) 0.1205(3) 0.115(2) Uani 1 d .
H15A H 1.1569(37) 0.2156(6) 0.0852(8) 0.173 Uiso 1 calc R
H15B H 1.0835(19) 0.1245(19) 0.1060(13) 0.173 Uiso 1 calc R
H15C H 1.2239(20) 0.1420(25) 0.1333(6) 0.173 Uiso 1 calc R
C16 C 1.0794(4) 0.1578(3) 0.2372(2) 0.0931(15) Uani 1 d .
H16A H 1.0538(29) 0.1929(4) 0.2749(5) 0.140 Uiso 1 calc R
H16B H 1.1593(9) 0.1268(17) 0.2478(10) 0.140 Uiso 1 calc R
H16C H 1.0157(22) 0.1111(14) 0.2254(6) 0.140 Uiso 1 calc R
C17 C 0.7773(4) 0.3984(3) 0.2307(2) 0.0716(10) Uani 1 d .
H17A H 0.7149(7) 0.3612(9) 0.2059(11) 0.107 Uiso 1 calc R
H17B H 0.7877(7) 0.4583(8) 0.2091(12) 0.107 Uiso 1 calc R
H17C H 0.7491(13) 0.4089(17) 0.2744(2) 0.107 Uiso 1 calc R
C18 C 1.0085(4) 0.4005(3) 0.2720(2) 0.0853(12) Uani 1 d .
H18A H 1.0819(11) 0.3605(7) 0.2792(13) 0.128 Uiso 1 calc R
H18B H 0.9789(11) 0.4207(19) 0.3138(7) 0.128 Uiso 1 calc R
H18C H 1.0311(21) 0.4550(12) 0.2467(7) 0.128 Uiso 1 calc R
C19 C 0.5490(3) 0.1189(2) 0.26455(14) 0.0488(7) Uani 1 d .
C20 C 0.5120(4) 0.2112(2) 0.2538(2) 0.0646(9) Uani 1 d .
H20 H 0.5460(4) 0.2458(2) 0.2198(2) 0.077 Uiso 1 calc R
C21 C 0.4248(4) 0.2525(3) 0.2931(2) 0.0780(11) Uani 1 d .
H21 H 0.4004(4) 0.3151(3) 0.2855(2) 0.094 Uiso 1 calc R
C22 C 0.3727(3) 0.2028(4) 0.3438(2) 0.0777(12) Uani 1 d .
C23 C 0.4095(4) 0.1103(4) 0.3535(2) 0.0789(11) Uani 1 d .
H23 H 0.3747(4) 0.0756(4) 0.3872(2) 0.095 Uiso 1 calc R
C24 C 0.4968(3) 0.0675(3) 0.3145(2) 0.0636(9) Uani 1 d .
H24 H 0.5204(3) 0.0046(3) 0.3218(2) 0.076 Uiso 1 calc R
C25 C 0.2780(4) 0.2496(5) 0.3870(2) 0.121(2) Uani 1 d .
H25A H 0.1933(5) 0.2293(22) 0.3736(13) 0.181 Uiso 1 calc R
H25B H 0.2839(26) 0.3172(5) 0.3826(15) 0.181 Uiso 1 calc R
H25C H 0.2965(24) 0.2321(23) 0.4322(3) 0.181 Uiso 1 calc R

loop_
_atom_type_symbol
_atom_type_description
_atom_type_scat_dispersion_real
_atom_type_scat_dispersion_imag
_atom_type_scat_source
C C 0.0033 0.0016 'International Tables Vol C Tables 4.2.6.8 and 6.1.1.4'
H H 0.0000 0.0000 'International Tables Vol C Tables 4.2.6.8 and 6.1.1.4'
O O 0.0106 0.0060 'International Tables Vol C Tables 4.2.6.8 and 6.1.1.4'
P P 0.1023 0.0942 'International Tables Vol C Tables 4.2.6.8 and 6.1.1.4'
S S 0.1246 0.1234 'International Tables Vol C Tables 4.2.6.8 and 6.1.1.4'
Rh Rh -1.2870 0.9190 'International Tables Vol C Tables 4.2.6.8 and 6.1.1.4'

loop_
_geom_angle_atom_site_label_1
_geom_angle_atom_site_label_2
_geom_angle_atom_site_label_3
_geom_angle
P1 Rh O1 93.85(6)
P1 Rh P2 106.32(3)
O1 Rh P2 159.79(6)
P1 Rh O2 157.86(6)
O1 Rh O2 64.21(7)
P2 Rh O2 95.70(6)
P1 Rh S 126.00(3)
O1 Rh S 32.15(5)
P2 Rh S 127.67(3)
O2 Rh S 32.14(5)
C3 P1 C1 102.6(2)
C3 P1 C2 108.6(2)
C1 P1 C2 101.9(2)
C3 P1 Rh 125.05(11)
C1 P1 Rh 112.60(11)
C2 P1 Rh 103.91(11)
C5 P2 C6 102.2(2)
C5 P2 C4 101.9(2)
C6 P2 C4 108.3(2)
C5 P2 Rh 111.64(12)
C6 P2 Rh 103.92(12)
C4 P2 Rh 126.46(11)
O3 S O2 114.38(15)
O3 S O1 114.82(14)
O2 S O1 106.31(12)
O3 S C19 107.2(2)
O2 S C19 105.91(14)
O1 S C19 107.70(14)
O3 S Rh 137.33(12)
O2 S Rh 53.41(8)
O1 S Rh 53.05(8)
C19 S Rh 115.46(11)
S O1 Rh 94.80(10)
S O2 Rh 94.46(10)
C7 C1 C8 109.6(3)
C7 C1 P1 112.7(3)
C8 C1 P1 111.5(3)
C9 C2 C10 111.7(3)
C9 C2 P1 113.1(2)
C10 C2 P1 117.0(3)
C12 C3 C11 110.3(3)
C12 C3 P1 111.7(3)
C11 C3 P1 117.7(3)
C13 C4 C14 110.1(3)
C13 C4 P2 112.6(3)
C14 C4 P2 117.7(3)
C16 C5 C15 110.3(4)
C16 C5 P2 112.9(3)
C15 C5 P2 110.8(3)
C18 C6 C17 113.0(3)
C18 C6 P2 117.1(3)
C17 C6 P2 113.6(2)
C20 C19 C24 119.7(3)
C20 C19 S 120.2(3)
C24 C19 S 119.9(3)
C19 C20 C21 120.1(4)
C20 C21 C22 121.2(4)
C23 C22 C21 118.1(4)
C23 C22 C25 121.4(5)
C21 C22 C25 120.5(5)
C22 C23 C24 121.7(4)
C23 C24 C19 119.3(4)

loop_
_geom_bond_atom_site_label_1
_geom_bond_atom_site_label_2
_geom_bond_distance
Rh P1 2.2065(11)
Rh O1 2.217(2)
Rh P2 2.2183(10)
Rh O2 2.227(2)
Rh S 2.7647(10)
P1 C3 1.854(3)
P1 C1 1.859(3)
P1 C2 1.870(3)
P2 C5 1.857(4)
P2 C6 1.862(3)
P2 C4 1.870(3)
S O3 1.429(2)
S O2 1.475(2)
S O1 1.476(2)
S C19 1.761(3)
C1 C7 1.523(5)
C1 C8 1.528(5)
C2 C9 1.526(5)
C2 C10 1.533(4)
C3 C12 1.521(5)
C3 C11 1.532(5)
C4 C13 1.518(5)
C4 C14 1.537(5)
C5 C16 1.523(6)
C5 C15 1.527(6)
C6 C18 1.512(5)
C6 C17 1.521(5)
C19 C20 1.373(5)
C19 C24 1.382(4)
C20 C21 1.374(5)
C21 C22 1.379(6)
C22 C23 1.372(6)
C22 C25 1.510(5)
C23 C24 1.379(5)

loop_
_geom_torsion_atom_site_label_1
_geom_torsion_atom_site_label_2
_geom_torsion_atom_site_label_3
_geom_torsion_atom_site_label_4
_geom_torsion
O1 Rh P1 C3 -164.9(2)
P2 Rh P1 C3 16.3(2)
O2 Rh P1 C3 -157.5(2)
S Rh P1 C3 -164.8(2)
O1 Rh P1 C1 69.51(15)
P2 Rh P1 C1 -109.24(13)
O2 Rh P1 C1 77.0(2)
S Rh P1 C1 69.62(14)
O1 Rh P1 C2 -39.89(14)
P2 Rh P1 C2 141.36(12)
O2 Rh P1 C2 -32.4(2)
S Rh P1 C2 -39.79(13)
P1 Rh P2 C5 -115.84(13)
O1 Rh P2 C5 67.8(2)
O2 Rh P2 C5 61.80(15)
S Rh P2 C5 65.34(14)
P1 Rh P2 C6 134.72(13)
O1 Rh P2 C6 -41.7(2)
O2 Rh P2 C6 -47.65(14)
S Rh P2 C6 -44.11(13)
P1 Rh P2 C4 8.9(2)
O1 Rh P2 C4 -167.5(2)
O2 Rh P2 C4 -173.5(2)
S Rh P2 C4 -169.92(15)
P1 Rh S O3 87.5(2)
O1 Rh S O3 87.6(2)
P2 Rh S O3 -93.9(2)
O2 Rh S O3 -87.3(2)
P1 Rh S O2 174.77(11)
O1 Rh S O2 175.0(2)
P2 Rh S O2 -6.62(12)
O2 Rh S O2 0.0
P1 Rh S O1 -0.20(12)
O1 Rh S O1 0.0
P2 Rh S O1 178.41(12)
O2 Rh S O1 -175.0(2)
P1 Rh S C19 -93.82(11)
O1 Rh S C19 -93.6(2)
P2 Rh S C19 84.78(12)
O2 Rh S C19 91.4(2)
O3 S O1 Rh -131.75(14)
O2 S O1 Rh -4.21(14)
C19 S O1 Rh 108.94(13)
Rh S O1 Rh 0.0
P1 Rh O1 S 179.84(10)
P2 Rh O1 S -3.6(3)
O2 Rh O1 S 2.97(10)
S Rh O1 S 0.0
O3 S O2 Rh 131.99(13)
O1 S O2 Rh 4.19(14)
C19 S O2 Rh -110.19(12)
Rh S O2 Rh 0.0
P1 Rh O2 S -11.3(2)
O1 Rh O2 S -2.97(10)
P2 Rh O2 S 174.73(10)
S Rh O2 S 0.0
C3 P1 C1 C7 171.3(3)
C2 P1 C1 C7 58.9(3)
Rh P1 C1 C7 -51.8(3)
C3 P1 C1 C8 -65.0(3)
C2 P1 C1 C8 -177.3(3)
Rh P1 C1 C8 72.0(3)
C3 P1 C2 C9 81.1(3)
C1 P1 C2 C9 -171.1(3)
Rh P1 C2 C9 -53.9(3)
C3 P1 C2 C10 -50.8(3)
C1 P1 C2 C10 57.0(3)
Rh P1 C2 C10 174.2(3)
C1 P1 C3 C12 -166.5(3)
C2 P1 C3 C12 -59.2(3)
Rh P1 C3 C12 63.9(3)
C1 P1 C3 C11 -37.3(3)
C2 P1 C3 C11 69.9(3)
Rh P1 C3 C11 -167.0(3)
C5 P2 C4 C13 -161.2(3)
C6 P2 C4 C13 -53.8(3)
Rh P2 C4 C13 70.2(3)
C5 P2 C4 C14 -31.4(3)
C6 P2 C4 C14 75.9(3)
Rh P2 C4 C14 -160.1(3)
C6 P2 C5 C16 54.9(3)
C4 P2 C5 C16 166.9(3)
Rh P2 C5 C16 -55.6(3)
C6 P2 C5 C15 179.2(3)
C4 P2 C5 C15 -68.8(3)
Rh P2 C5 C15 68.7(3)
C5 P2 C6 C18 49.9(3)
C4 P2 C6 C18 -57.2(3)
Rh P2 C6 C18 166.2(3)
C5 P2 C6 C17 -175.6(3)
C4 P2 C6 C17 77.3(3)
Rh P2 C6 C17 -59.3(3)
O3 S C19 C20 -177.1(3)
O2 S C19 C20 60.4(3)
O1 S C19 C20 -53.0(3)
Rh S C19 C20 3.8(3)
O3 S C19 C24 7.1(3)
O2 S C19 C24 -115.4(3)
O1 S C19 C24 131.2(3)
Rh S C19 C24 -172.0(2)
C24 C19 C20 C21 0.9(5)
S C19 C20 C21 -174.9(3)
C19 C20 C21 C22 -0.1(6)
C20 C21 C22 C23 -0.7(6)
C20 C21 C22 C25 179.4(4)
C21 C22 C23 C24 0.6(6)
C25 C22 C23 C24 -179.4(3)
C22 C23 C24 C19 0.2(6)
C20 C19 C24 C23 -0.9(5)
S C19 C24 C23 174.9(3)
